data_4505022
loop_
_publ_author_name
'F\'abi\'an, L\'aszl\'o'
'K\'alm\'an, Alajos'
'Argay, Gyula'
'Bern\'ath, G\'abor'
'Gyarmati, Zsuzsanna Cs.'

_publ_section_title
;
 Crystal Engineering with Alicyclic \b-Amino Acids:&#x2009; Construction
 of Hydrogen-Bonded Bilayers
;
_journal_issue 2
_journal_name_full 'Crystal Growth &amp; Design'
_journal_page_first 773
_journal_paper_doi 10.1021/cg0497997
_journal_volume 5
_journal_year 2005
_chemical_formula_moiety 'C7 H11 N O2'
_chemical_formula_sum 'C7 H11 N O2'
_chemical_formula_weight 141.17
_chemical_name_systematic
; 
 trans-2-aminocyclohex-4-enecarboxylic acid
;
_space_group_IT_number 14
_symmetry_cell_setting monoclinic
_symmetry_space_group_name_Hall '-P 2ybc'
_symmetry_space_group_name_H-M 'P 1 21/c 1'
_atom_sites_solution_hydrogens geom
_atom_sites_solution_primary direct
_atom_sites_solution_secondary difmap
_audit_creation_method SHELXL-97
_cell_angle_alpha 90.00
_cell_angle_beta 110.97(1)
_cell_angle_gamma 90.00
_cell_formula_units_Z 4
_cell_length_a 10.961(1)
_cell_length_b 5.448(1)
_cell_length_c 12.994(1)
_cell_measurement_reflns_used 25
_cell_measurement_temperature 293(2)
_cell_measurement_theta_max 31.88
_cell_measurement_theta_min 25.02
_cell_volume 724.55(17)
_computing_cell_refinement 'CAD4 Express'
_computing_data_collection 'CAD4 Express'
_computing_data_reduction 'XCAD4 (Harms 1996)'
_computing_structure_refinement 'SHELXL-97 (Sheldrick, 1997)'
_computing_structure_solution 'SHELXS-97 (Sheldrick, 1997)'
_diffrn_ambient_temperature 293(2)
_diffrn_measured_fraction_theta_full 0.999
_diffrn_measured_fraction_theta_max 1.000
_diffrn_measurement_device_type 'Enraf-Nonius CAD4'
_diffrn_measurement_method \w--2\q
_diffrn_radiation_monochromator graphite
_diffrn_radiation_source 'fine-focus sealed tube'
_diffrn_radiation_type 'CU k\a'
_diffrn_radiation_wavelength 1.54184
_diffrn_reflns_av_R_equivalents 0.0096
_diffrn_reflns_av_sigmaI/netI 0.0175
_diffrn_reflns_limit_h_max 13
_diffrn_reflns_limit_h_min -13
_diffrn_reflns_limit_k_max 6
_diffrn_reflns_limit_k_min 0
_diffrn_reflns_limit_l_max 16
_diffrn_reflns_limit_l_min -16
_diffrn_reflns_number 3125
_diffrn_reflns_theta_full 75.71
_diffrn_reflns_theta_max 75.71
_diffrn_reflns_theta_min 4.32
_diffrn_standards_decay_% 4
_diffrn_standards_interval_time 60
_diffrn_standards_number 3
_exptl_absorpt_coefficient_mu 0.783
_exptl_absorpt_correction_T_max 0.9616
_exptl_absorpt_correction_T_min 0.8236
_exptl_absorpt_correction_type psi-scan
_exptl_absorpt_process_details 'DATCOR (Reibenspies, 1989)'
_exptl_crystal_colour colourless
_exptl_crystal_density_diffrn 1.294
_exptl_crystal_density_method 'not measured'
_exptl_crystal_description prism
_exptl_crystal_F_000 304
_exptl_crystal_size_max 0.35
_exptl_crystal_size_mid 0.20
_exptl_crystal_size_min 0.05
_refine_diff_density_max 0.171
_refine_diff_density_min -0.238
_refine_diff_density_rms 0.053
_refine_ls_extinction_method none
_refine_ls_goodness_of_fit_ref 1.039
_refine_ls_hydrogen_treatment riding
_refine_ls_matrix_type full
_refine_ls_number_parameters 92
_refine_ls_number_reflns 1508
_refine_ls_number_restraints 83
_refine_ls_restrained_S_all 1.011
_refine_ls_R_factor_all 0.0472
_refine_ls_R_factor_gt 0.0382
_refine_ls_shift/su_max 0.000
_refine_ls_shift/su_mean 0.000
_refine_ls_structure_factor_coef Fsqd
_refine_ls_weighting_details 'calc w=1/[\s^2^(Fo^2^)+(0.1000P)^2^+0.0000P] where P=(Fo^2^+2Fc^2^)/3'
_refine_ls_weighting_scheme calc
_refine_ls_wR_factor_gt 0.1210
_refine_ls_wR_factor_ref 0.1298
_reflns_number_gt 1212
_reflns_number_total 1508
_reflns_threshold_expression >2sigma(I)
_cod_data_source_file cg0497997si20040621_111010.cif
_cod_data_source_block cmpd10
_cod_original_cell_volume 724.55(16)
_cod_original_sg_symbol_H-M P21/c
_cod_database_code 4505022

loop_
_symmetry_equiv_pos_as_xyz
'x, y, z'
'x, -y+1/2, z+1/2'
'-x, -y, -z'
'-x, y-1/2, -z-1/2'

loop_
_atom_site_label
_atom_site_type_symbol
_atom_site_fract_x
_atom_site_fract_y
_atom_site_fract_z
_atom_site_U_iso_or_equiv
_atom_site_adp_type
_atom_site_occupancy
_atom_site_symmetry_multiplicity
_atom_site_calc_flag
_atom_site_refinement_flags
N1 N 0.07130(10) 0.28972(18) 0.12265(7) 0.0361(3) Uani 1 1 d U
H1A H 0.0112 0.4001 0.1221 0.054 Uiso 1 1 calc R
H1B H 0.0528 0.1467 0.1467 0.054 Uiso 1 1 calc R
H1C H 0.0716 0.2714 0.0547 0.054 Uiso 1 1 calc R
O2 O 0.09227(13) 0.36892(19) 0.43197(8) 0.0659(4) Uani 1 1 d U
O3 O 0.12323(10) 0.06222(16) 0.33345(7) 0.0494(3) Uani 1 1 d U
C1 C 0.19626(11) 0.4637(2) 0.30582(8) 0.0338(3) Uani 1 1 d U
H1 H 0.1436 0.6139 0.2910 0.044 Uiso 1 1 calc R
C2 C 0.20214(11) 0.3748(2) 0.19687(9) 0.0341(3) Uani 1 1 d U
H2 H 0.2637 0.2374 0.2111 0.044 Uiso 1 1 calc R
C3 C 0.24876(13) 0.5795(2) 0.13990(10) 0.0456(3) Uani 1 1 d U
H3A H 0.2702 0.5111 0.0796 0.059 Uiso 1 1 calc R
H3B H 0.1789 0.6978 0.1094 0.059 Uiso 1 1 calc R
C4 C 0.36620(14) 0.7064(3) 0.21866(13) 0.0526(4) Uani 1 1 d U
H4 H 0.4147 0.8071 0.1899 0.068 Uiso 1 1 calc R
C5 C 0.40450(13) 0.6834(3) 0.32627(13) 0.0564(4) Uani 1 1 d U
H5 H 0.4796 0.7662 0.3695 0.073 Uiso 1 1 calc R
C6 C 0.33408(13) 0.5314(3) 0.38307(11) 0.0523(4) Uani 1 1 d U
H6A H 0.3286 0.6218 0.4456 0.068 Uiso 1 1 calc R
H6B H 0.3833 0.3824 0.4108 0.068 Uiso 1 1 calc R
C7 C 0.13309(11) 0.2809(2) 0.36117(9) 0.0367(3) Uani 1 1 d U

loop_
_atom_site_aniso_label
_atom_site_aniso_U_11
_atom_site_aniso_U_22
_atom_site_aniso_U_33
_atom_site_aniso_U_23
_atom_site_aniso_U_13
_atom_site_aniso_U_12
N1 0.0496(6) 0.0333(5) 0.0313(5) -0.0037(4) 0.0216(4) -0.0050(4)
O2 0.1115(9) 0.0543(6) 0.0582(6) 0.0208(5) 0.0624(7) 0.0285(6)
O3 0.0680(6) 0.0376(5) 0.0514(5) 0.0025(4) 0.0321(5) -0.0066(4)
C1 0.0406(6) 0.0329(6) 0.0306(5) 0.0002(4) 0.0160(4) 0.0021(4)
C2 0.0408(6) 0.0329(6) 0.0345(6) 0.0002(4) 0.0205(4) 0.0002(4)
C3 0.0544(7) 0.0471(7) 0.0433(6) 0.0038(5) 0.0273(6) -0.0083(6)
C4 0.0471(7) 0.0496(8) 0.0689(9) 0.0009(6) 0.0304(6) -0.0099(5)
C5 0.0394(6) 0.0589(9) 0.0677(9) -0.0101(7) 0.0154(6) -0.0110(6)
C6 0.0463(7) 0.0657(9) 0.0394(6) -0.0024(6) 0.0085(5) -0.0046(6)
C7 0.0432(6) 0.0399(6) 0.0314(5) 0.0091(4) 0.0189(4) 0.0082(5)

loop_
_atom_type_symbol
_atom_type_description
_atom_type_scat_dispersion_real
_atom_type_scat_dispersion_imag
_atom_type_scat_source
C C 0.0181 0.0091 'International Tables Vol C Tables 4.2.6.8 and 6.1.1.4'
H H 0.0000 0.0000 'International Tables Vol C Tables 4.2.6.8 and 6.1.1.4'
N N 0.0311 0.0180 'International Tables Vol C Tables 4.2.6.8 and 6.1.1.4'
O O 0.0492 0.0322 'International Tables Vol C Tables 4.2.6.8 and 6.1.1.4'

loop_
_geom_angle_atom_site_label_1
_geom_angle_atom_site_label_2
_geom_angle_atom_site_label_3
_geom_angle
C2 N1 H1A 109.5
C2 N1 H1B 109.5
H1A N1 H1B 109.5
C2 N1 H1C 109.5
H1A N1 H1C 109.5
H1B N1 H1C 109.5
C2 C1 C6 109.09(9)
C2 C1 C7 114.05(9)
C6 C1 C7 110.79(9)
C2 C1 H1 107.6
C6 C1 H1 107.6
C7 C1 H1 107.6
N1 C2 C1 110.55(9)
N1 C2 C3 109.03(9)
C1 C2 C3 110.66(10)
N1 C2 H2 108.9
C1 C2 H2 108.9
C3 C2 H2 108.9
C4 C3 C2 111.21(11)
C4 C3 H3A 109.4
C2 C3 H3A 109.4
C4 C3 H3B 109.4
C2 C3 H3B 109.4
H3A C3 H3B 108.0
C5 C4 C3 123.53(12)
C5 C4 H4 118.2
C3 C4 H4 118.2
C4 C5 C6 123.62(12)
C4 C5 H5 118.2
C6 C5 H5 118.2
C5 C6 C1 111.88(10)
C5 C6 H6A 109.2
C1 C6 H6A 109.2
C5 C6 H6B 109.2
C1 C6 H6B 109.2
H6A C6 H6B 107.9
O3 C7 O2 124.38(11)
O3 C7 C1 119.75(9)
O2 C7 C1 115.86(11)

loop_
_geom_bond_atom_site_label_1
_geom_bond_atom_site_label_2
_geom_bond_distance
N1 C2 1.4872(15)
N1 H1A 0.8900
N1 H1B 0.8900
N1 H1C 0.8900
O2 C7 1.2535(14)
O3 C7 1.2381(15)
C1 C2 1.5192(14)
C1 C6 1.5298(17)
C1 C7 1.5312(15)
C1 H1 0.9800
C2 C3 1.5242(15)
C2 H2 0.9800
C3 C4 1.4967(19)
C3 H3A 0.9700
C3 H3B 0.9700
C4 C5 1.314(2)
C4 H4 0.9300
C5 C6 1.495(2)
C5 H5 0.9300
C6 H6A 0.9700
C6 H6B 0.9700

loop_
_geom_hbond_atom_site_label_D
_geom_hbond_atom_site_label_H
_geom_hbond_atom_site_label_A
_geom_hbond_distance_DH
_geom_hbond_distance_HA
_geom_hbond_distance_DA
_geom_hbond_angle_DHA
_geom_hbond_site_symmetry_A
N1 H1A O3 0.89 1.97 2.8190(14) 158.1 4_566
N1 H1B O2 0.89 2.17 2.8395(14) 131.8 4_556
N1 H1C O2 0.89 1.85 2.7104(12) 160.8 2_554
N1 H1B O3 0.89 2.31 2.8718(13) 120.7 .

loop_
_geom_torsion_atom_site_label_1
_geom_torsion_atom_site_label_2
_geom_torsion_atom_site_label_3
_geom_torsion_atom_site_label_4
_geom_torsion
C6 C1 C2 N1 175.78(10)
C7 C1 C2 N1 51.33(12)
C6 C1 C2 C3 -63.32(13)
C7 C1 C2 C3 172.23(10)
N1 C2 C3 C4 168.41(10)
C1 C2 C3 C4 46.62(14)
C2 C3 C4 C5 -14.7(2)
C3 C4 C5 C6 -1.2(3)
C4 C5 C6 C1 -15.2(2)
C2 C1 C6 C5 46.18(16)
C7 C1 C6 C5 172.53(11)
C2 C1 C7 O3 18.57(15)
C6 C1 C7 O3 -104.97(13)
C2 C1 C7 O2 -160.26(11)
C6 C1 C7 O2 76.21(13)
